data_7701554
loop_
_publ_author_name
'Sch\"uler, Philipp'
'G\"orls, Helmar'
'Westerhausen, Matthias'
'Krieck, Sven'

_publ_section_title
;
 Bis(trimethylsilyl)amide complexes of s-block metals with bidentate ether
 and amine ligands.
;
_journal_issue 24
_journal_name_full 'Dalton transactions (Cambridge, England : 2003)'
_journal_page_first 8966
_journal_page_last 8975
_journal_paper_doi 10.1039/c9dt01426h
_journal_volume 48
_journal_year 2019
_chemical_formula_moiety 'C22 H62 Ba N4 O2 Si4'
_chemical_formula_sum 'C22 H62 Ba N4 O2 Si4'
_chemical_formula_weight 664.46
_space_group_IT_number 15
_space_group_name_Hall '-C 2yc'
_space_group_name_H-M_alt 'C 1 2/c 1'
_symmetry_cell_setting monoclinic
_symmetry_space_group_name_Hall '-C 2yc'
_symmetry_space_group_name_H-M 'C 1 2/c 1'
_atom_sites_solution_hydrogens geom
_atom_sites_solution_primary direct
_atom_sites_solution_secondary difmap
_audit_creation_method SHELXL-97
_audit_update_record
;
2019-04-01 deposited with the CCDC.	2019-05-10 downloaded from the CCDC.
;
_cell_angle_alpha 90
_cell_angle_beta 118.317(1)
_cell_angle_gamma 90
_cell_formula_units_Z 4
_cell_length_a 23.5555(4)
_cell_length_b 10.2892(2)
_cell_length_c 17.2253(3)
_cell_measurement_reflns_used 14325
_cell_measurement_temperature 133(2)
_cell_measurement_theta_max 27.48
_cell_measurement_theta_min 2.21
_cell_volume 3675.27(12)
_computing_cell_refinement DENZO
_computing_data_collection COLLECT
_computing_data_reduction DENZO
_computing_molecular_graphics SHELXTL/PC
_computing_publication_material SHELXL-97
_computing_structure_refinement 'SHELXL-97 (Sheldrick, 2008)'
_computing_structure_solution 'SHELXS-97 (Sheldrick, 2008)'
_diffrn_ambient_temperature 133(2)
_diffrn_measured_fraction_theta_full 0.995
_diffrn_measured_fraction_theta_max 0.995
_diffrn_measurement_device_type KappaCCD
_diffrn_measurement_method 'phi- + omega-scan'
_diffrn_radiation_monochromator graphite
_diffrn_radiation_source 'fine-focus sealed tube'
_diffrn_radiation_type MoK\a
_diffrn_radiation_wavelength 0.71073
_diffrn_reflns_av_R_equivalents 0.0225
_diffrn_reflns_av_sigmaI/netI 0.0189
_diffrn_reflns_limit_h_max 27
_diffrn_reflns_limit_h_min -30
_diffrn_reflns_limit_k_max 13
_diffrn_reflns_limit_k_min -13
_diffrn_reflns_limit_l_max 22
_diffrn_reflns_limit_l_min -22
_diffrn_reflns_number 14325
_diffrn_reflns_theta_full 27.48
_diffrn_reflns_theta_max 27.48
_diffrn_reflns_theta_min 2.21
_exptl_absorpt_coefficient_mu 1.233
_exptl_absorpt_correction_T_max 0.7456
_exptl_absorpt_correction_T_min 0.6958
_exptl_absorpt_correction_type multi-scan
_exptl_absorpt_process_details 'SADABS, Bruker-AXS, 2002'
_exptl_crystal_colour colourless
_exptl_crystal_density_diffrn 1.201
_exptl_crystal_density_method 'not measured'
_exptl_crystal_description prism
_exptl_crystal_F_000 1400
_exptl_crystal_size_max 0.108
_exptl_crystal_size_mid 0.088
_exptl_crystal_size_min 0.078
_refine_diff_density_max 0.316
_refine_diff_density_min -0.229
_refine_diff_density_rms 0.044
_refine_ls_extinction_method none
_refine_ls_goodness_of_fit_ref 1.060
_refine_ls_hydrogen_treatment constr
_refine_ls_matrix_type full
_refine_ls_number_parameters 159
_refine_ls_number_reflns 4201
_refine_ls_number_restraints 0
_refine_ls_restrained_S_all 1.060
_refine_ls_R_factor_all 0.0171
_refine_ls_R_factor_gt 0.0163
_refine_ls_shift/su_max 0.001
_refine_ls_shift/su_mean 0.000
_refine_ls_structure_factor_coef Fsqd
_refine_ls_weighting_details 'calc w=1/[\s^2^(Fo^2^)+(0.0130P)^2^+3.1849P] where P=(Fo^2^+2Fc^2^)/3'
_refine_ls_weighting_scheme calc
_refine_ls_wR_factor_gt 0.0394
_refine_ls_wR_factor_ref 0.0398
_reflns_number_gt 4076
_reflns_number_total 4201
_reflns_threshold_expression >2sigma(I)
_cod_data_source_file c9dt01426h2.cif
_cod_data_source_block FO6239
_cod_original_cell_volume 3675.27(11)
_cod_original_sg_symbol_H-M 'C 2/c'
_cod_database_code 7701554

loop_
_symmetry_equiv_pos_as_xyz
'x, y, z'
'-x, y, -z+1/2'
'x+1/2, y+1/2, z'
'-x+1/2, y+1/2, -z+1/2'
'-x, -y, -z'
'x, -y, z-1/2'
'-x+1/2, -y+1/2, -z'
'x+1/2, -y+1/2, z-1/2'

loop_
_atom_site_label
_atom_site_type_symbol
_atom_site_fract_x
_atom_site_fract_y
_atom_site_fract_z
_atom_site_U_iso_or_equiv
_atom_site_adp_type
_atom_site_occupancy
_atom_site_symmetry_multiplicity
_atom_site_calc_flag
_atom_site_refinement_flags
Ba1 Ba 0.5000 0.237934(9) 0.2500 0.01611(4) Uani 1 2 d S
Si1 Si 0.66042(2) 0.26665(4) 0.24373(3) 0.02836(9) Uani 1 1 d .
O1 O 0.53369(5) 0.26006(9) 0.42777(6) 0.0239(2) Uani 1 1 d .
N1 N 0.60963(5) 0.35144(11) 0.26857(8) 0.0226(2) Uani 1 1 d .
C1 C 0.69071(11) 0.35538(18) 0.17479(16) 0.0588(6) Uani 1 1 d .
H1A H 0.6539 0.3866 0.1204 0.088 Uiso 1 1 calc R
H1B H 0.7167 0.2962 0.1600 0.088 Uiso 1 1 calc R
H1C H 0.7172 0.4295 0.2081 0.088 Uiso 1 1 calc R
Si2 Si 0.626355(17) 0.50488(3) 0.30873(2) 0.02160(8) Uani 1 1 d .
N2 N 0.57398(6) 0.02359(11) 0.38309(7) 0.0257(2) Uani 1 1 d .
C2 C 0.73590(8) 0.20841(18) 0.34380(14) 0.0475(5) Uani 1 1 d .
H2A H 0.7239 0.1563 0.3813 0.071 Uiso 1 1 calc R
H2B H 0.7614 0.2835 0.3771 0.071 Uiso 1 1 calc R
H2C H 0.7615 0.1553 0.3247 0.071 Uiso 1 1 calc R
C3 C 0.61958(8) 0.11757(15) 0.17610(11) 0.0349(3) Uani 1 1 d .
H3A H 0.5991 0.0687 0.2050 0.052 Uiso 1 1 calc R
H3B H 0.6517 0.0626 0.1712 0.052 Uiso 1 1 calc R
H3C H 0.5868 0.1441 0.1171 0.052 Uiso 1 1 calc R
C4 C 0.71257(7) 0.53727(16) 0.39432(11) 0.0364(3) Uani 1 1 d .
H4A H 0.7163 0.6263 0.4164 0.055 Uiso 1 1 calc R
H4B H 0.7409 0.5264 0.3677 0.055 Uiso 1 1 calc R
H4C H 0.7252 0.4759 0.4433 0.055 Uiso 1 1 calc R
C5 C 0.57794(7) 0.54800(14) 0.36631(10) 0.0309(3) Uani 1 1 d .
H5A H 0.5819 0.6413 0.3792 0.046 Uiso 1 1 calc R
H5B H 0.5942 0.4989 0.4215 0.046 Uiso 1 1 calc R
H5C H 0.5325 0.5262 0.3281 0.046 Uiso 1 1 calc R
C6 C 0.60858(7) 0.63200(14) 0.22090(10) 0.0300(3) Uani 1 1 d .
H6A H 0.6238 0.7170 0.2488 0.045 Uiso 1 1 calc R
H6B H 0.5620 0.6358 0.1814 0.045 Uiso 1 1 calc R
H6C H 0.6308 0.6092 0.1870 0.045 Uiso 1 1 calc R
C7 C 0.50525(8) 0.35074(14) 0.46219(10) 0.0296(3) Uani 1 1 d .
H7A H 0.4884 0.3040 0.4964 0.044 Uiso 1 1 calc R
H7B H 0.4700 0.3969 0.4134 0.044 Uiso 1 1 calc R
H7C H 0.5380 0.4134 0.5003 0.044 Uiso 1 1 calc R
C8 C 0.58427(7) 0.18806(16) 0.49646(9) 0.0318(3) Uani 1 1 d .
H8A H 0.5663 0.1315 0.5260 0.038 Uiso 1 1 calc R
H8B H 0.6156 0.2484 0.5410 0.038 Uiso 1 1 calc R
C9 C 0.61773(7) 0.10608(15) 0.45764(10) 0.0309(3) Uani 1 1 d .
H9A H 0.6416 0.1642 0.4374 0.037 Uiso 1 1 calc R
H9B H 0.6497 0.0497 0.5046 0.037 Uiso 1 1 calc R
C10 C 0.61392(9) -0.05725(16) 0.35729(11) 0.0390(4) Uani 1 1 d .
H10A H 0.6413 -0.1147 0.4063 0.058 Uiso 1 1 calc R
H10B H 0.6411 -0.0011 0.3427 0.058 Uiso 1 1 calc R
H10C H 0.5859 -0.1098 0.3057 0.058 Uiso 1 1 calc R
C11 C 0.53651(8) -0.06371(16) 0.40877(11) 0.0364(3) Uani 1 1 d .
H11A H 0.5659 -0.1149 0.4602 0.055 Uiso 1 1 calc R
H11B H 0.5106 -0.1223 0.3597 0.055 Uiso 1 1 calc R
H11C H 0.5079 -0.0123 0.4235 0.055 Uiso 1 1 calc R

loop_
_atom_site_aniso_label
_atom_site_aniso_U_11
_atom_site_aniso_U_22
_atom_site_aniso_U_33
_atom_site_aniso_U_23
_atom_site_aniso_U_13
_atom_site_aniso_U_12
Ba1 0.01704(6) 0.01525(5) 0.01628(6) 0.000 0.00810(4) 0.000
Si1 0.0263(2) 0.02269(19) 0.0429(2) -0.00506(16) 0.02201(19) -0.00168(15)
O1 0.0295(5) 0.0234(5) 0.0188(5) -0.0019(3) 0.0114(4) 0.0044(4)
N1 0.0197(5) 0.0213(5) 0.0280(6) -0.0024(4) 0.0123(5) -0.0017(4)
C1 0.0751(14) 0.0396(10) 0.1024(17) -0.0003(11) 0.0754(15) -0.0003(9)
Si2 0.01847(17) 0.01989(17) 0.02566(18) -0.00186(14) 0.00983(15) -0.00121(13)
N2 0.0312(6) 0.0223(6) 0.0225(6) 0.0008(4) 0.0119(5) 0.0033(5)
C2 0.0226(8) 0.0383(9) 0.0716(13) -0.0137(9) 0.0141(8) 0.0040(7)
C3 0.0411(9) 0.0273(7) 0.0365(8) -0.0049(6) 0.0186(7) 0.0023(6)
C4 0.0252(7) 0.0321(8) 0.0422(9) -0.0046(7) 0.0079(7) -0.0043(6)
C5 0.0364(8) 0.0259(7) 0.0361(8) -0.0044(6) 0.0218(7) -0.0009(6)
C6 0.0311(8) 0.0256(7) 0.0355(8) 0.0022(6) 0.0177(7) -0.0002(6)
C7 0.0383(8) 0.0280(7) 0.0288(7) -0.0055(6) 0.0210(7) 0.0026(6)
C8 0.0305(8) 0.0382(8) 0.0187(6) -0.0030(6) 0.0052(6) 0.0066(6)
C9 0.0240(7) 0.0360(8) 0.0260(7) -0.0031(6) 0.0064(6) 0.0047(6)
C10 0.0539(10) 0.0294(8) 0.0394(9) 0.0011(7) 0.0269(8) 0.0106(7)
C11 0.0385(9) 0.0313(8) 0.0362(8) 0.0092(6) 0.0151(7) 0.0015(7)

loop_
_atom_type_symbol
_atom_type_description
_atom_type_scat_dispersion_real
_atom_type_scat_dispersion_imag
_atom_type_scat_source
C C 0.0033 0.0016 'International Tables Vol C Tables 4.2.6.8 and 6.1.1.4'
H H 0.0000 0.0000 'International Tables Vol C Tables 4.2.6.8 and 6.1.1.4'
N N 0.0061 0.0033 'International Tables Vol C Tables 4.2.6.8 and 6.1.1.4'
O O 0.0106 0.0060 'International Tables Vol C Tables 4.2.6.8 and 6.1.1.4'
Si Si 0.0817 0.0704 'International Tables Vol C Tables 4.2.6.8 and 6.1.1.4'
Ba Ba -0.3244 2.2819 'International Tables Vol C Tables 4.2.6.8 and 6.1.1.4'

loop_
_geom_angle_atom_site_label_1
_geom_angle_atom_site_label_2
_geom_angle_atom_site_label_3
_geom_angle
_geom_angle_site_symmetry_1
_geom_angle_site_symmetry_3
N1 Ba1 N1 128.97(5) . 2_655
N1 Ba1 O1 94.38(3) . .
N1 Ba1 O1 81.56(3) 2_655 .
N1 Ba1 O1 81.56(3) . 2_655
N1 Ba1 O1 94.38(3) 2_655 2_655
O1 Ba1 O1 170.62(4) . 2_655
N1 Ba1 N2 124.81(3) . 2_655
N1 Ba1 N2 92.87(3) 2_655 2_655
O1 Ba1 N2 130.29(3) . 2_655
O1 Ba1 N2 58.07(3) 2_655 2_655
N1 Ba1 N2 92.87(3) . .
N1 Ba1 N2 124.81(3) 2_655 .
O1 Ba1 N2 58.07(3) . .
O1 Ba1 N2 130.29(3) 2_655 .
N2 Ba1 N2 87.79(4) 2_655 .
N1 Ba1 Si2 23.00(2) . .
N1 Ba1 Si2 107.50(2) 2_655 .
O1 Ba1 Si2 82.54(2) . .
O1 Ba1 Si2 90.70(2) 2_655 .
N2 Ba1 Si2 144.33(2) 2_655 .
N2 Ba1 Si2 102.98(2) . .
N1 Ba1 Si2 107.50(2) . 2_655
N1 Ba1 Si2 23.00(2) 2_655 2_655
O1 Ba1 Si2 90.70(2) . 2_655
O1 Ba1 Si2 82.54(2) 2_655 2_655
N2 Ba1 Si2 102.98(2) 2_655 2_655
N2 Ba1 Si2 144.33(2) . 2_655
Si2 Ba1 Si2 87.962(11) . 2_655
N1 Si1 C1 115.72(7) . .
N1 Si1 C3 111.11(7) . .
C1 Si1 C3 103.82(9) . .
N1 Si1 C2 113.85(7) . .
C1 Si1 C2 104.73(10) . .
C3 Si1 C2 106.73(8) . .
C8 O1 C7 111.48(11) . .
C8 O1 Ba1 124.09(8) . .
C7 O1 Ba1 124.32(8) . .
Si1 N1 Si2 121.91(7) . .
Si1 N1 Ba1 119.76(5) . .
Si2 N1 Ba1 118.28(5) . .
Si1 C1 H1A 109.5 . .
Si1 C1 H1B 109.5 . .
H1A C1 H1B 109.5 . .
Si1 C1 H1C 109.5 . .
H1A C1 H1C 109.5 . .
H1B C1 H1C 109.5 . .
N1 Si2 C5 110.65(6) . .
N1 Si2 C4 116.04(6) . .
C5 Si2 C4 104.04(7) . .
N1 Si2 C6 113.44(6) . .
C5 Si2 C6 107.38(7) . .
C4 Si2 C6 104.51(7) . .
N1 Si2 Ba1 38.72(4) . .
C5 Si2 Ba1 73.65(5) . .
C4 Si2 Ba1 138.44(5) . .
C6 Si2 Ba1 115.91(5) . .
C11 N2 C10 107.87(12) . .
C11 N2 C9 111.20(12) . .
C10 N2 C9 107.76(12) . .
C11 N2 Ba1 117.19(9) . .
C10 N2 Ba1 113.52(9) . .
C9 N2 Ba1 98.74(8) . .
Si1 C2 H2A 109.5 . .
Si1 C2 H2B 109.5 . .
H2A C2 H2B 109.5 . .
Si1 C2 H2C 109.5 . .
H2A C2 H2C 109.5 . .
H2B C2 H2C 109.5 . .
Si1 C3 H3A 109.5 . .
Si1 C3 H3B 109.5 . .
H3A C3 H3B 109.5 . .
Si1 C3 H3C 109.5 . .
H3A C3 H3C 109.5 . .
H3B C3 H3C 109.5 . .
Si2 C4 H4A 109.5 . .
Si2 C4 H4B 109.5 . .
H4A C4 H4B 109.5 . .
Si2 C4 H4C 109.5 . .
H4A C4 H4C 109.5 . .
H4B C4 H4C 109.5 . .
Si2 C5 H5A 109.5 . .
Si2 C5 H5B 109.5 . .
H5A C5 H5B 109.5 . .
Si2 C5 H5C 109.5 . .
H5A C5 H5C 109.5 . .
H5B C5 H5C 109.5 . .
Si2 C6 H6A 109.5 . .
Si2 C6 H6B 109.5 . .
H6A C6 H6B 109.5 . .
Si2 C6 H6C 109.5 . .
H6A C6 H6C 109.5 . .
H6B C6 H6C 109.5 . .
O1 C7 H7A 109.5 . .
O1 C7 H7B 109.5 . .
H7A C7 H7B 109.5 . .
O1 C7 H7C 109.5 . .
H7A C7 H7C 109.5 . .
H7B C7 H7C 109.5 . .
O1 C8 C9 109.21(11) . .
O1 C8 H8A 109.8 . .
C9 C8 H8A 109.8 . .
O1 C8 H8B 109.8 . .
C9 C8 H8B 109.8 . .
H8A C8 H8B 108.3 . .
N2 C9 C8 114.27(12) . .
N2 C9 H9A 108.7 . .
C8 C9 H9A 108.7 . .
N2 C9 H9B 108.7 . .
C8 C9 H9B 108.7 . .
H9A C9 H9B 107.6 . .
N2 C10 H10A 109.5 . .
N2 C10 H10B 109.5 . .
H10A C10 H10B 109.5 . .
N2 C10 H10C 109.5 . .
H10A C10 H10C 109.5 . .
H10B C10 H10C 109.5 . .
N2 C11 H11A 109.5 . .
N2 C11 H11B 109.5 . .
H11A C11 H11B 109.5 . .
N2 C11 H11C 109.5 . .
H11A C11 H11C 109.5 . .
H11B C11 H11C 109.5 . .

loop_
_geom_bond_atom_site_label_1
_geom_bond_atom_site_label_2
_geom_bond_distance
_geom_bond_site_symmetry_2
Ba1 N1 2.7112(11) .
Ba1 N1 2.7113(11) 2_655
Ba1 O1 2.7844(9) .
Ba1 O1 2.7844(9) 2_655
Ba1 N2 3.0603(11) 2_655
Ba1 N2 3.0604(11) .
Ba1 Si2 3.8170(4) .
Ba1 Si2 3.8170(4) 2_655
Si1 N1 1.6916(11) .
Si1 C1 1.8859(18) .
Si1 C3 1.8900(16) .
Si1 C2 1.8931(19) .
O1 C8 1.4252(17) .
O1 C7 1.4310(16) .
N1 Si2 1.6934(11) .
C1 H1A 0.9800 .
C1 H1B 0.9800 .
C1 H1C 0.9800 .
Si2 C5 1.8854(14) .
Si2 C4 1.8891(15) .
Si2 C6 1.8905(15) .
N2 C11 1.4669(19) .
N2 C10 1.4735(18) .
N2 C9 1.4751(18) .
C2 H2A 0.9800 .
C2 H2B 0.9800 .
C2 H2C 0.9800 .
C3 H3A 0.9800 .
C3 H3B 0.9800 .
C3 H3C 0.9800 .
C4 H4A 0.9800 .
C4 H4B 0.9800 .
C4 H4C 0.9800 .
C5 H5A 0.9800 .
C5 H5B 0.9800 .
C5 H5C 0.9800 .
C6 H6A 0.9800 .
C6 H6B 0.9800 .
C6 H6C 0.9800 .
C7 H7A 0.9800 .
C7 H7B 0.9800 .
C7 H7C 0.9800 .
C8 C9 1.510(2) .
C8 H8A 0.9900 .
C8 H8B 0.9900 .
C9 H9A 0.9900 .
C9 H9B 0.9900 .
C10 H10A 0.9800 .
C10 H10B 0.9800 .
C10 H10C 0.9800 .
C11 H11A 0.9800 .
C11 H11B 0.9800 .
C11 H11C 0.9800 .
